data_3000203
loop_
_publ_author_name
'Neuberger, Sven'
'Culver, Sean P'
'Eckert, Hellmut'
'Zeier, Wolfgang G'
'Schmedt Auf der G\"unne, J\"orn'

_publ_contact_author
;
Schmedt auf der G"unne, J"orn
Inorganic Materials Chemistry
University of Siegen
Adolf-Reichwein-Strasse 2
57068 Siegen
Germany 
;
_publ_section_title
;
 Refinement of the crystal structure of
 Li<sub>4</sub>P<sub>2</sub>S<sub>6</sub> using NMR crystallography.
;
_journal_name_full 'Dalton transactions (Cambridge, England : 2003)'
_journal_page_first 11691
_journal_page_last 11695
_journal_paper_doi 10.1039/c8dt02619j
_journal_volume 47
_journal_year 2018
_chemical_formula_moiety 'P2 S6, 4(Li)'
_chemical_formula_structural 'Li4 P2 S6'
_chemical_formula_sum 'Li4 P2 S6'
_chemical_formula_weight 282.072
_chemical_name_common 'Tetralithium thiodiphosphate'
_chemical_name_systematic 'Tetralithium thiodiphosphate'
_chemical_properties_physical 'air-sensitive, moisture-sensitive, hygroscopic'
_space_group_IT_number 150
_symmetry_cell_setting trigonal
_symmetry_Int_Tables_number 150
_symmetry_space_group_name_Hall 'P 3 2"'
_symmetry_space_group_name_H-M 'P 3 2 1'
_atom_type_scat_source
;
Default data set used by TOPAS Academic 4.1 & TOPAS Academic 6
(A. Cohelo, TOPAS_Academic, Version 4.1)
(A. Cohelo, TOPAS_Academic, Version 6)
;
_audit_creation_method 'TOPAS ACADEMIC 4.1 + PLATON'
_cell_angle_alpha 90
_cell_angle_beta 90
_cell_angle_gamma 120
_cell_formula_units_Z 3
_cell_length_a 10.51452(6)
_cell_length_b 10.51452(6)
_cell_length_c 6.59148(8)
_cell_measurement_temperature 298
_cell_measurement_theta_max 90.000
_cell_measurement_theta_min 10.000
_cell_volume 631.092(9)
_computing_molecular_graphics 'Diamond 4'
_computing_publication_material 'TOPAS ACADEMIC 4.1 + TOPAS ACADEMIC 6.1'
_computing_structure_refinement 'TOPAS ACADEMIC 4.1 + TOPAS ACADEMIC 6.1'
_computing_structure_solution Powdercell
_diffrn_ambient_pressure 1
_diffrn_ambient_temperature 298
_diffrn_measurement_device_type 'STOE STADI P'
_diffrn_radiation_monochromator Ge-111
_diffrn_radiation_polarisn_ratio 1.0
_diffrn_radiation_probe x-ray
_diffrn_radiation_type 'Cu K\a~1~'
_diffrn_radiation_wavelength 1.54056
_diffrn_reflns_number 220
_diffrn_reflns_theta_max 89.2
_diffrn_source 'sealed X-ray tube'
_exptl_absorpt_coefficient_mu 17.929208(586)
_exptl_absorpt_correction_type cylinder
_exptl_absorpt_process_details '(A. Cohelo, TOPAS_Academic, Version 4.1)'
_exptl_crystal_density_diffrn 2.23
_exptl_crystal_description microcrystalline
_pd_calc_method 'Rietveld Refinement'
_pd_char_colour white-yellow
_pd_char_particle_morphology powder
_pd_meas_number_of_points 5345
_pd_proc_ls_prof_wR_factor 3.22
_pd_proc_number_of_points 5345
_refine_ls_goodness_of_fit_all 1.92
_refine_ls_matrix_type full
_refine_ls_number_constraints 2
_refine_ls_number_parameters 39
_refine_ls_number_restraints 0
_refine_ls_R_factor_all 3.22
_refine_ls_shift/su_mean 1.92
_reflns_limit_h_max 8
_reflns_limit_h_min 0
_reflns_limit_k_max 8
_reflns_limit_k_min 0
_reflns_limit_l_max 6
_reflns_limit_l_min 0
_reflns_number_total 220
_cod_data_source_file Li4P2S6_updated.cif
_cod_data_source_block Li4P2S6
_cod_depositor_comments 'Releasing structure 3000203 into public domain as published material.'
_cod_original_cell_volume 631.092(10)
_cod_database_code 3000203
_solution_special_details
; 
?
;
_pd_proc_ls_prof_r_expected 1.68
_shelx_f_squared_multiplier 1

loop_
_symmetry_equiv_pos_as_xyz
'-x, -x+y, -z'
'-x+y, -x, z'
'-y, x-y, z'
'y, x, -z'
'x-y, -y, -z'
'x, y, z'

loop_
_atom_site_label
_atom_site_type_symbol
_atom_site_symmetry_multiplicity
_atom_site_Wyckoff_symbol
_atom_site_fract_x
_atom_site_fract_y
_atom_site_fract_z
_atom_site_occupancy
_atom_site_B_iso_or_equiv
_atom_site_U_iso_or_equiv
Li1 Li 3 3e 0.625 0 0 1 5 0.0633
Li2 Li 3 3f 0.631 0 0.5 1 5 0.0633
Li3 Li 3 3e 0.317 0 0 1 5 0.0633
Li4 Li 3 3f 0.329 0 0.5 1 5 0.0633
P1 P 2 2c 0 0 0.17 1 2.73(14) 0.0346
P2 P 2 2d 0.3333333 0.6666667 0.66288 1 2.73(14) 0.0346
P3 P 2 2d 0.3333333 0.6666667 0.33517 1 2.73(14) 0.0346
S1 S 6 6g 0.108(6) 0.2165(7) 0.2410(8) 1 0.73934 0.0094
S2 S 6 6g 0.1220(9) 0.561(6) 0.2500(9) 1 0.73934 0.0094
S3 S 6 6g 0.4515(7) 0.226(6) 0.2546(10) 1 0.73934 0.0094

loop_
_atom_type_symbol
_atom_type_oxidation_number
Li 1
P 4
S -2

loop_
_geom_angle_atom_site_label_1
_geom_angle_atom_site_label_2
_geom_angle_atom_site_label_3
_geom_angle
_geom_angle_site_symmetry_1
_geom_angle_site_symmetry_2
_geom_angle_site_symmetry_3
S1 P1 P1 103.35(15) . . 4_555
S1 P1 S1 115(2) . . 2_555
S2 P3 P2 106.3(4) . . .
S2 P3 S2 113(2) . . 2_565
S3 P2 S3 113(2) 5_566 . 1_666
S3 P2 P3 105.52(19) 4_556 . .

loop_
_geom_bond_atom_site_label_1
_geom_bond_atom_site_label_2
_geom_bond_distance
_geom_bond_site_symmetry_1
_geom_bond_site_symmetry_2
S1 P1 2.026(6) . .
S2 P3 2.01(4) . .
S3 P2 2.03(4) . 4_556
P1 P1 2.2411(1) . 4_555
P2 P3 2.1601(1) . .
